data_1553986
loop_
_publ_author_name
'Zhang, Shan-Shan'
'Feng, Lei'
'Senanayake, Ravithree D.'
'Aikens, Christine M.'
'Wang, Xing-Po'
'Zhao, Quan-Qin'
'Tung, Chen-Ho'
'Sun, Di'

_publ_section_title
;
 Diphosphine-protected ultrasmall gold nanoclusters: opened icosahedral
 Au<sub>13</sub> and heart-shaped Au<sub>8</sub> clusters.
;
_journal_issue 5
_journal_name_full 'Chemical science'
_journal_page_first 1251
_journal_page_last 1258
_journal_paper_doi 10.1039/c7sc03566g
_journal_volume 9
_journal_year 2018
_chemical_formula_moiety 'C150 H132 Au13 P12, 5(Cl)'
_chemical_formula_sum 'C150 H132 Au13 Cl5 P12'
_chemical_formula_weight 5044.00
_space_group_crystal_system trigonal
_space_group_IT_number 163
_space_group_name_Hall '-P 3 2c'
_space_group_name_H-M_alt 'P -3 1 c'
_atom_sites_solution_hydrogens geom
_audit_creation_date 2017-01-18
_audit_creation_method
;
Olex2 1.2
(compiled 2017.01.04 svn.r3372 for OlexSys, GUI svn.r5292)
;
_audit_update_record
;
2017-10-02 deposited with the CCDC.
2017-12-04 downloaded from the CCDC.
;
_cell_angle_alpha 90
_cell_angle_beta 90
_cell_angle_gamma 120
_cell_formula_units_Z 2
_cell_length_a 19.878(2)
_cell_length_b 19.878(2)
_cell_length_c 27.361(3)
_cell_measurement_reflns_used 3414
_cell_measurement_temperature 173(2)
_cell_measurement_theta_max 23.837
_cell_measurement_theta_min 2.366
_cell_volume 9362.8(17)
_computing_cell_refinement 'SAINT V8.30C (?, 2016)'
_computing_data_reduction 'SAINT V8.30C (?, 2016)'
_computing_molecular_graphics 'Olex2 (Dolomanov et al., 2009)'
_computing_publication_material 'Olex2 (Dolomanov et al., 2009)'
_computing_structure_refinement 'ShelXL (Sheldrick, 2015)'
_diffrn_ambient_temperature 173(2)
_diffrn_measured_fraction_theta_full 0.999
_diffrn_measured_fraction_theta_max 0.998
_diffrn_measurement_device_type 'Bruker APEX-II'
_diffrn_measurement_method '\w and \f scans'
_diffrn_radiation_monochromator graphite
_diffrn_radiation_type MoK\a
_diffrn_radiation_wavelength 0.71073
_diffrn_reflns_av_R_equivalents 0.0890
_diffrn_reflns_av_unetI/netI 0.0823
_diffrn_reflns_Laue_measured_fraction_full 0.999
_diffrn_reflns_Laue_measured_fraction_max 0.998
_diffrn_reflns_number 7211
_diffrn_reflns_point_group_measured_fraction_full 0.999
_diffrn_reflns_point_group_measured_fraction_max 0.998
_diffrn_reflns_theta_full 25.242
_diffrn_reflns_theta_max 27.532
_diffrn_reflns_theta_min 1.901
_diffrn_source 'sealed tube'
_exptl_absorpt_coefficient_mu 10.352
_exptl_absorpt_correction_T_max 0.7456
_exptl_absorpt_correction_T_min 0.6577
_exptl_absorpt_correction_type multi-scan
_exptl_absorpt_process_details
;
SADABS-2012/1 (Bruker,2012) was used for absorption correction.
wR2(int) was 0.0596 before and 0.0478 after correction.
The Ratio of minimum to maximum transmission is 0.8821.
The \l/2 correction factor is 0.0015.
;
_exptl_crystal_colour 'metallic blackish black'
_exptl_crystal_colour_lustre metallic
_exptl_crystal_colour_modifier blackish
_exptl_crystal_colour_primary black
_exptl_crystal_density_diffrn 1.789
_exptl_crystal_description block
_exptl_crystal_F_000 4648
_exptl_crystal_size_max 0.05
_exptl_crystal_size_mid 0.05
_exptl_crystal_size_min 0.04
_refine_diff_density_max 2.204
_refine_diff_density_min -1.500
_refine_diff_density_rms 0.222
_refine_ls_extinction_method none
_refine_ls_goodness_of_fit_ref 0.970
_refine_ls_hydrogen_treatment constr
_refine_ls_matrix_type full
_refine_ls_number_parameters 272
_refine_ls_number_reflns 7211
_refine_ls_number_restraints 0
_refine_ls_restrained_S_all 0.970
_refine_ls_R_factor_all 0.0840
_refine_ls_R_factor_gt 0.0406
_refine_ls_shift/su_max 0.001
_refine_ls_shift/su_mean 0.000
_refine_ls_structure_factor_coef Fsqd
_refine_ls_weighting_details 'w=1/[\s^2^(Fo^2^)+(0.0406P)^2^] where P=(Fo^2^+2Fc^2^)/3'
_refine_ls_weighting_scheme calc
_refine_ls_wR_factor_gt 0.0815
_refine_ls_wR_factor_ref 0.0943
_reflns_Friedel_coverage 0.000
_reflns_number_gt 4680
_reflns_number_total 7211
_reflns_threshold_expression 'I > 2\s(I)'
_cod_data_source_file c7sc03566g2.cif
_cod_data_source_block SD_Au1
_cod_original_cell_volume 9362(2)
_cod_database_code 1553986
_shelx_shelxl_version_number 2014/7
_shelx_space_group_comment
;
The symmetry employed for this shelxl refinement is uniquely defined
by the following loop, which should always be used as a source of
symmetry information in preference to the above space-group names.
They are only intended as comments.
;
_olex2_refinement_description
;
1. Fixed Uiso
 At 1.2 times of:
  All C(H) groups, All C(H,H) groups
2.a Secondary CH2 refined with riding coordinates:
 C25(H25A,H25B)
2.b Aromatic/amide H refined with riding coordinates:
 C2(H2), C3(H3), C4(H4), C5(H5), C6(H6), C8(H8), C9(H9), C10(H10), C11(H11),
 C12(H12), C13(H13), C14(H14), C15(H15), C16(H16), C17(H17), C20(H20), C21(H21),
  C22(H22), C23(H23), C24(H24)
;

loop_
_space_group_symop_operation_xyz
'x, y, z'
'-y, x-y, z'
'-x+y, -x, z'
'-y, -x, -z+1/2'
'-x+y, y, -z+1/2'
'x, x-y, -z+1/2'
'-x, -y, -z'
'y, -x+y, -z'
'x-y, x, -z'
'y, x, z-1/2'
'x-y, -y, z-1/2'
'-x, -x+y, z-1/2'

loop_
_atom_site_label
_atom_site_type_symbol
_atom_site_fract_x
_atom_site_fract_y
_atom_site_fract_z
_atom_site_U_iso_or_equiv
_atom_site_adp_type
_atom_site_occupancy
_atom_site_site_symmetry_order
_atom_site_calc_flag
_atom_site_refinement_flags_posn
_atom_site_refinement_flags_adp
_atom_site_refinement_flags_occupancy
Au1 Au 0.3333 0.6667 0.7500 0.01748(17) Uani 1 6 d S T P
Au2 Au 0.41719(2) 0.74807(2) 0.67159(2) 0.02304(9) Uani 1 1 d . . .
Au3 Au 0.46940(2) 0.65232(2) 0.72747(2) 0.02284(9) Uani 1 1 d . . .
P1 P 0.53023(13) 0.82523(13) 0.63069(8) 0.0253(5) Uani 1 1 d . . .
P2 P 0.58493(13) 0.72157(13) 0.68279(8) 0.0269(5) Uani 1 1 d . . .
C1 C 0.6698(5) 0.7381(6) 0.7161(3) 0.032(2) Uani 1 1 d . . .
C2 C 0.6607(6) 0.6820(6) 0.7489(4) 0.051(3) Uani 1 1 d . . .
H2 H 0.6114 0.6363 0.7521 0.061 Uiso 1 1 calc R . .
C3 C 0.7224(7) 0.6905(8) 0.7779(4) 0.064(4) Uani 1 1 d . . .
H3 H 0.7149 0.6506 0.8001 0.077 Uiso 1 1 calc R . .
C4 C 0.7919(7) 0.7545(8) 0.7744(4) 0.066(4) Uani 1 1 d . . .
H4 H 0.8335 0.7606 0.7946 0.079 Uiso 1 1 calc R . .
C5 C 0.8033(7) 0.8108(8) 0.7419(5) 0.077(4) Uani 1 1 d . . .
H5 H 0.8529 0.8563 0.7397 0.093 Uiso 1 1 calc R . .
C6 C 0.7427(6) 0.8029(6) 0.7114(4) 0.058(3) Uani 1 1 d . . .
H6 H 0.7517 0.8418 0.6880 0.070 Uiso 1 1 calc R . .
C7 C 0.5859(5) 0.6708(5) 0.6275(3) 0.035(2) Uani 1 1 d . . .
C8 C 0.5192(6) 0.6324(5) 0.5987(3) 0.039(2) Uani 1 1 d . . .
H8 H 0.4731 0.6317 0.6087 0.047 Uiso 1 1 calc R . .
C9 C 0.5189(6) 0.5957(5) 0.5561(4) 0.042(3) Uani 1 1 d . . .
H9 H 0.4726 0.5696 0.5373 0.051 Uiso 1 1 calc R . .
C10 C 0.5839(7) 0.5961(6) 0.5407(4) 0.061(3) Uani 1 1 d . . .
H10 H 0.5840 0.5708 0.5113 0.073 Uiso 1 1 calc R . .
C11 C 0.6491(8) 0.6340(9) 0.5686(5) 0.088(5) Uani 1 1 d . . .
H11 H 0.6950 0.6351 0.5575 0.106 Uiso 1 1 calc R . .
C12 C 0.6523(6) 0.6716(6) 0.6129(4) 0.059(3) Uani 1 1 d . . .
H12 H 0.6985 0.6964 0.6319 0.071 Uiso 1 1 calc R . .
C13 C 0.5957(5) 0.8103(5) 0.5419(4) 0.038(2) Uani 1 1 d . . .
H13 H 0.6434 0.8283 0.5589 0.045 Uiso 1 1 calc R . .
C14 C 0.5930(6) 0.7948(5) 0.4938(4) 0.047(3) Uani 1 1 d . . .
H14 H 0.6383 0.8017 0.4776 0.057 Uiso 1 1 calc R . .
C15 C 0.5250(6) 0.7692(5) 0.4679(4) 0.048(3) Uani 1 1 d . . .
H15 H 0.5238 0.7586 0.4339 0.058 Uiso 1 1 calc R . .
C16 C 0.4584(6) 0.7586(5) 0.4911(4) 0.048(3) Uani 1 1 d . . .
H16 H 0.4114 0.7416 0.4735 0.058 Uiso 1 1 calc R . .
C17 C 0.4627(6) 0.7737(5) 0.5410(3) 0.037(2) Uani 1 1 d . . .
H17 H 0.4173 0.7653 0.5578 0.044 Uiso 1 1 calc R . .
C18 C 0.5320(5) 0.8008(5) 0.5671(3) 0.029(2) Uani 1 1 d . . .
C19 C 0.5639(5) 0.9292(5) 0.6283(3) 0.029(2) Uani 1 1 d . . .
C20 C 0.6178(6) 0.9769(6) 0.5958(4) 0.057(3) Uani 1 1 d . . .
H20 H 0.6397 0.9560 0.5740 0.069 Uiso 1 1 calc R . .
C21 C 0.6422(7) 1.0554(7) 0.5932(5) 0.074(4) Uani 1 1 d . . .
H21 H 0.6818 1.0883 0.5710 0.089 Uiso 1 1 calc R . .
C22 C 0.6083(6) 1.0842(6) 0.6232(4) 0.059(3) Uani 1 1 d . . .
H22 H 0.6227 1.1374 0.6205 0.071 Uiso 1 1 calc R . .
C23 C 0.5541(6) 1.0389(5) 0.6569(4) 0.050(3) Uani 1 1 d . . .
H23 H 0.5325 1.0605 0.6785 0.059 Uiso 1 1 calc R . .
C24 C 0.5312(5) 0.9608(5) 0.6592(3) 0.038(2) Uani 1 1 d . . .
H24 H 0.4927 0.9283 0.6821 0.046 Uiso 1 1 calc R . .
C25 C 0.6086(5) 0.8184(4) 0.6619(3) 0.026(2) Uani 1 1 d . . .
H25A H 0.6536 0.8380 0.6395 0.032 Uiso 1 1 calc R . .
H25B H 0.6252 0.8535 0.6906 0.032 Uiso 1 1 calc R . .
Cl1 Cl 0.0000 0.0000 0.7012(3) 0.098(2) Uani 1 3 d S T P
Cl3 Cl 0.3333 0.6667 0.38009(17) 0.0653(14) Uani 1 3 d S T P
Cl2 Cl 0.0000 0.0000 0.5000 0.079(2) Uani 1 6 d S T P

loop_
_atom_site_aniso_label
_atom_site_aniso_U_11
_atom_site_aniso_U_22
_atom_site_aniso_U_33
_atom_site_aniso_U_23
_atom_site_aniso_U_13
_atom_site_aniso_U_12
Au1 0.0195(2) 0.0195(2) 0.0134(3) 0.000 0.000 0.00977(12)
Au2 0.02380(18) 0.02328(18) 0.02127(17) 0.00337(14) 0.00532(14) 0.01120(15)
Au3 0.02221(18) 0.02823(19) 0.01883(16) -0.00090(14) 0.00034(14) 0.01316(15)
P1 0.0241(12) 0.0266(12) 0.0212(11) 0.0014(10) 0.0049(10) 0.0096(10)
P2 0.0274(13) 0.0334(14) 0.0200(12) -0.0015(10) 0.0005(10) 0.0152(11)
C1 0.026(5) 0.054(6) 0.027(5) 0.004(5) 0.005(4) 0.028(5)
C2 0.033(6) 0.072(8) 0.050(7) 0.012(6) 0.006(5) 0.029(6)
C3 0.055(8) 0.101(10) 0.042(7) 0.018(7) -0.001(6) 0.044(8)
C4 0.056(8) 0.104(11) 0.053(8) 0.001(8) -0.008(7) 0.052(8)
C5 0.031(7) 0.090(10) 0.094(11) -0.015(9) -0.019(7) 0.018(7)
C6 0.031(6) 0.074(8) 0.053(7) 0.005(6) -0.010(5) 0.015(6)
C7 0.047(6) 0.045(6) 0.020(4) 0.007(4) 0.013(4) 0.028(5)
C8 0.050(6) 0.043(6) 0.027(5) -0.005(5) 0.009(5) 0.026(5)
C9 0.045(6) 0.043(6) 0.035(6) -0.012(5) -0.003(5) 0.018(5)
C10 0.071(9) 0.066(8) 0.054(8) -0.021(7) -0.007(7) 0.041(7)
C11 0.076(10) 0.159(14) 0.067(9) -0.041(9) 0.002(8) 0.086(10)
C12 0.046(7) 0.091(9) 0.050(7) -0.034(7) -0.003(6) 0.042(7)
C13 0.038(6) 0.029(5) 0.040(6) -0.011(5) 0.003(5) 0.012(5)
C14 0.052(7) 0.038(6) 0.037(6) -0.003(5) 0.012(5) 0.011(5)
C15 0.075(8) 0.038(6) 0.031(6) 0.005(5) 0.014(6) 0.028(6)
C16 0.050(7) 0.040(6) 0.039(6) -0.004(5) -0.013(6) 0.011(5)
C17 0.046(6) 0.037(6) 0.021(5) -0.001(4) 0.000(5) 0.016(5)
C18 0.038(5) 0.031(5) 0.018(4) 0.005(4) 0.006(4) 0.017(4)
C19 0.033(5) 0.024(5) 0.022(5) 0.001(4) 0.000(4) 0.007(4)
C20 0.070(8) 0.033(6) 0.056(7) -0.001(5) 0.032(6) 0.016(6)
C21 0.093(10) 0.044(7) 0.071(9) 0.013(7) 0.035(8) 0.023(7)
C22 0.071(8) 0.020(6) 0.072(9) 0.006(6) 0.005(7) 0.012(6)
C23 0.053(7) 0.022(5) 0.058(7) 0.000(5) 0.017(6) 0.007(5)
C24 0.047(6) 0.024(5) 0.038(6) 0.010(4) 0.016(5) 0.013(5)
C25 0.027(5) 0.024(5) 0.027(5) -0.001(4) 0.008(4) 0.011(4)
Cl1 0.082(3) 0.082(3) 0.128(6) 0.000 0.000 0.0411(13)
Cl3 0.083(2) 0.083(2) 0.030(2) 0.000 0.000 0.0415(12)
Cl2 0.075(3) 0.075(3) 0.087(6) 0.000 0.000 0.0373(17)

loop_
_atom_type_symbol
_atom_type_description
_atom_type_scat_dispersion_real
_atom_type_scat_dispersion_imag
_atom_type_scat_source
C C 0.0033 0.0016 'International Tables Vol C Tables 4.2.6.8 and 6.1.1.4'
H H 0.0000 0.0000 'International Tables Vol C Tables 4.2.6.8 and 6.1.1.4'
Au Au -2.0133 8.8022 'International Tables Vol C Tables 4.2.6.8 and 6.1.1.4'
Cl Cl 0.1484 0.1585 'International Tables Vol C Tables 4.2.6.8 and 6.1.1.4'
P P 0.1023 0.0942 'International Tables Vol C Tables 4.2.6.8 and 6.1.1.4'

loop_
_geom_angle_atom_site_label_1
_geom_angle_atom_site_label_2
_geom_angle_atom_site_label_3
_geom_angle
_geom_angle_site_symmetry_1
_geom_angle_site_symmetry_3
Au2 Au1 Au2 115.425(15) 5_556 2_665
Au2 Au1 Au2 115.425(16) . 6_566
Au2 Au1 Au2 63.543(13) . 3_565
Au2 Au1 Au2 117.529(15) 5_556 .
Au2 Au1 Au2 178.210(13) 5_556 3_565
Au2 Au1 Au2 63.543(13) 2_665 .
Au2 Au1 Au2 178.210(13) 2_665 6_566
Au2 Au1 Au2 63.543(13) 5_556 4_666
Au2 Au1 Au2 63.543(13) 4_666 6_566
Au2 Au1 Au2 117.530(15) 2_665 4_666
Au2 Au1 Au2 63.543(13) 2_665 3_565
Au2 Au1 Au2 178.211(13) . 4_666
Au2 Au1 Au2 115.425(15) 4_666 3_565
Au2 Au1 Au2 63.543(13) 5_556 6_566
Au2 Au1 Au2 117.530(15) 6_566 3_565
Au2 Au1 Au3 115.201(11) 4_666 6_566
Au2 Au1 Au3 64.359(9) . .
Au2 Au1 Au3 60.310(9) 5_556 6_566
Au2 Au1 Au3 113.896(9) 5_556 3_565
Au2 Au1 Au3 115.201(11) 6_566 5_556
Au2 Au1 Au3 115.202(11) . 3_565
Au2 Au1 Au3 64.965(11) . 6_566
Au2 Au1 Au3 121.355(9) 6_566 3_565
Au2 Au1 Au3 64.966(11) 6_566 .
Au2 Au1 Au3 115.201(11) 5_556 4_666
Au2 Au1 Au3 113.896(9) 3_565 5_556
Au2 Au1 Au3 113.896(9) . 4_666
Au2 Au1 Au3 113.896(9) 2_665 6_566
Au2 Au1 Au3 60.310(9) 6_566 4_666
Au2 Au1 Au3 121.355(9) 5_556 .
Au2 Au1 Au3 64.359(9) 6_566 6_566
Au2 Au1 Au3 64.966(11) 5_556 2_665
Au2 Au1 Au3 60.310(9) 2_665 3_565
Au2 Au1 Au3 64.359(9) 2_665 2_665
Au2 Au1 Au3 64.966(11) 4_666 3_565
Au2 Au1 Au3 60.309(9) . 2_665
Au2 Au1 Au3 64.359(9) 3_565 3_565
Au2 Au1 Au3 121.355(9) 4_666 2_665
Au2 Au1 Au3 121.354(9) 2_665 4_666
Au2 Au1 Au3 113.896(9) 6_566 2_665
Au2 Au1 Au3 64.359(9) 4_666 4_666
Au2 Au1 Au3 115.201(12) 3_565 2_665
Au2 Au1 Au3 64.966(11) 3_565 4_666
Au2 Au1 Au3 64.359(9) 5_556 5_556
Au2 Au1 Au3 115.201(11) 2_665 .
Au2 Au1 Au3 64.966(11) 2_665 5_556
Au2 Au1 Au3 113.896(9) 4_666 .
Au2 Au1 Au3 121.355(9) . 5_556
Au2 Au1 Au3 60.310(9) 3_565 .
Au2 Au1 Au3 60.310(9) 4_666 5_556
Au2 Au1 Au3 121.355(9) 3_565 6_566
Au3 Au1 Au3 170.310(13) 2_665 4_666
Au3 Au1 Au3 115.677(5) 2_665 3_565
Au3 Au1 Au3 115.677(5) 3_565 .
Au3 Au1 Au3 115.677(5) 5_556 4_666
Au3 Au1 Au3 170.310(13) 5_556 .
Au3 Au1 Au3 115.677(4) 6_566 4_666
Au3 Au1 Au3 55.345(13) 5_556 3_565
Au3 Au1 Au3 73.519(12) 3_565 4_666
Au3 Au1 Au3 115.678(5) 2_665 .
Au3 Au1 Au3 170.310(12) 6_566 3_565
Au3 Au1 Au3 73.519(13) 6_566 .
Au3 Au1 Au3 55.345(13) 2_665 6_566
Au3 Au1 Au3 55.345(13) 4_666 .
Au3 Au1 Au3 115.677(5) 5_556 6_566
Au3 Au1 Au3 73.519(12) 2_665 5_556
Au1 Au2 Au2 58.229(7) . 2_665
Au1 Au2 Au2 58.229(7) . 3_565
Au1 Au2 Au3 63.719(11) . 2_665
Au1 Au2 Au3 61.053(12) . 6_566
Au1 Au2 Au3 61.398(10) . .
Au2 Au2 Au2 60.0 2_665 3_565
Au2 Au2 Au3 57.871(13) 3_565 .
Au2 Au2 Au3 113.284(10) 3_565 6_566
Au2 Au2 Au3 108.664(12) 2_665 .
Au2 Au2 Au3 106.833(10) 2_665 6_566
Au3 Au2 Au2 113.609(12) 2_665 3_565
Au3 Au2 Au2 63.833(13) 2_665 2_665
Au3 Au2 Au3 116.042(18) 2_665 .
Au3 Au2 Au3 55.096(13) 2_665 6_566
Au3 Au2 Au3 70.956(14) . 6_566
P1 Au2 Au1 153.77(6) . .
P1 Au2 Au2 126.76(6) . 3_565
P1 Au2 Au2 147.98(6) . 2_665
P1 Au2 Au3 98.02(6) . .
P1 Au2 Au3 98.26(6) . 6_566
P1 Au2 Au3 119.61(6) . 2_665
Au1 Au3 Au2 53.982(8) . 6_566
Au1 Au3 Au2 54.243(9) . .
Au2 Au3 Au1 55.972(10) 3_565 .
Au2 Au3 Au2 58.296(14) 3_565 .
Au2 Au3 Au2 104.069(15) 3_565 6_566
Au2 Au3 Au2 98.541(14) . 6_566
Au3 Au3 Au1 62.327(6) 4_666 .
Au3 Au3 Au2 111.079(11) 4_666 .
Au3 Au3 Au2 58.810(13) 4_666 6_566
Au3 Au3 Au2 66.094(15) 4_666 3_565
P2 Au3 Au1 137.28(6) . .
P2 Au3 Au2 84.83(6) . .
P2 Au3 Au2 134.42(6) . 6_566
P2 Au3 Au2 115.63(6) . 3_565
P2 Au3 Au3 159.10(6) . 4_666
C18 P1 Au2 115.8(3) . .
C18 P1 C19 102.9(4) . .
C18 P1 C25 107.2(4) . .
C19 P1 Au2 117.3(3) . .
C19 P1 C25 104.8(4) . .
C25 P1 Au2 107.9(3) . .
C1 P2 Au3 113.4(3) . .
C1 P2 C7 104.6(4) . .
C1 P2 C25 104.0(4) . .
C7 P2 Au3 112.7(3) . .
C7 P2 C25 104.8(4) . .
C25 P2 Au3 116.2(3) . .
C2 C1 P2 117.0(7) . .
C2 C1 C6 118.0(9) . .
C6 C1 P2 125.0(8) . .
C1 C2 C3 121.4(10) . .
C4 C3 C2 120.2(11) . .
C3 C4 C5 120.0(11) . .
C4 C5 C6 121.0(12) . .
C1 C6 C5 119.3(11) . .
C8 C7 P2 120.0(7) . .
C12 C7 P2 120.8(8) . .
C12 C7 C8 119.2(9) . .
C9 C8 C7 121.3(9) . .
C10 C9 C8 120.7(10) . .
C9 C10 C11 118.0(10) . .
C10 C11 C12 123.6(10) . .
C7 C12 C11 117.1(10) . .
C14 C13 C18 122.1(10) . .
C13 C14 C15 120.5(10) . .
C14 C15 C16 120.4(10) . .
C15 C16 C17 117.7(10) . .
C16 C17 C18 121.8(9) . .
C13 C18 P1 125.9(7) . .
C13 C18 C17 117.4(8) . .
C17 C18 P1 116.5(7) . .
C20 C19 P1 122.1(7) . .
C20 C19 C24 117.9(8) . .
C24 C19 P1 119.9(7) . .
C19 C20 C21 122.3(10) . .
C22 C21 C20 118.4(11) . .
C21 C22 C23 121.8(10) . .
C22 C23 C24 118.7(10) . .
C23 C24 C19 120.9(9) . .
P2 C25 P1 116.1(4) . .

loop_
_geom_bond_atom_site_label_1
_geom_bond_atom_site_label_2
_geom_bond_distance
_geom_bond_site_symmetry_2
Au1 Au2 2.7024(4) 5_556
Au1 Au2 2.7024(4) 6_566
Au1 Au2 2.7024(4) 4_666
Au1 Au2 2.7024(4) 2_665
Au1 Au2 2.7023(4) .
Au1 Au2 2.7024(4) 3_565
Au1 Au3 2.9236(4) 2_665
Au1 Au3 2.9236(4) .
Au1 Au3 2.9236(4) 4_666
Au1 Au3 2.9236(4) 5_556
Au1 Au3 2.9236(4) 3_565
Au1 Au3 2.9236(4) 6_566
Au2 Au2 2.8457(6) 2_665
Au2 Au2 2.8458(6) 3_565
Au2 Au3 3.0271(5) 6_566
Au2 Au3 2.8326(5) 2_665
Au2 Au3 3.0021(5) .
Au2 P1 2.282(2) .
Au3 Au2 2.8326(5) 3_565
Au3 Au2 3.0272(5) 6_566
Au3 Au3 2.7155(7) 4_666
Au3 P2 2.346(2) .
P1 C18 1.810(9) .
P1 C19 1.828(9) .
P1 C25 1.841(8) .
P2 C1 1.798(8) .
P2 C7 1.824(9) .
P2 C25 1.830(8) .
C1 C2 1.371(13) .
C1 C6 1.382(12) .
C2 C3 1.398(14) .
C3 C4 1.334(15) .
C4 C5 1.357(16) .
C5 C6 1.408(14) .
C7 C8 1.397(12) .
C7 C12 1.371(12) .
C8 C9 1.372(12) .
C9 C10 1.356(13) .
C10 C11 1.361(15) .
C11 C12 1.410(14) .
C13 C14 1.346(13) .
C13 C18 1.371(11) .
C14 C15 1.380(14) .
C15 C16 1.386(13) .
C16 C17 1.393(12) .
C17 C18 1.399(12) .
C19 C20 1.348(12) .
C19 C24 1.392(12) .
C20 C21 1.384(14) .
C21 C22 1.356(14) .
C22 C23 1.361(13) .
C23 C24 1.383(11) .
